data_2005522
loop_
_publ_author_name
'Kamenar, B.'
'Ko\<suti\'c Hulita, N.'
'Vickovi\'c, I.'
'Kobrehel, G.'
'Lazarevski, G.'

_publ_contact_author
;
      Prof Boris Kamenar
      Laboratory of General and Inorganic Chemistry
      Faculty of Science, University of Zagreb
      P.O.B. 153
      Ul. kralja Zvonimira 8
      10000 Zagreb, Croatia
;
_publ_section_title
;
 11,12,4''-Tri-<i>O</i>-methylazithromycin Monohydrate
;
_journal_issue 10
_journal_name_full 'Acta Crystallographica Section C'
_journal_page_first 2566
_journal_page_last 2568
_journal_paper_doi 10.1107/S0108270196005409
_journal_volume 52
_journal_year 1996
_chemical_formula_moiety 'C41 H78 N2 O12, H2 O'
_chemical_formula_structural '(C41 H78 N2 O12) (H2 O)'
_chemical_formula_sum 'C41 H80 N2 O13'
_chemical_formula_weight 809.09
_chemical_name_systematic
;
11,12,4"-tri-O-methylazithromycin monohydrate
;
_space_group_IT_number 19
_symmetry_cell_setting orthorhombic
_symmetry_space_group_name_Hall 'P 2ac 2ab'
_symmetry_space_group_name_H-M 'P 21 21 21'
_audit_creation_method 'CSU program; J. Appl. Cryst. (1988). 27, 987-990'
_cell_angle_alpha 90.00
_cell_angle_beta 90.00
_cell_angle_gamma 90.00
_cell_formula_units_Z 4
_cell_length_a 10.604(5)
_cell_length_b 13.327(3)
_cell_length_c 32.664(9)
_cell_measurement_reflns_used 13
_cell_measurement_temperature 293
_cell_measurement_theta_max 12
_cell_measurement_theta_min 4
_cell_volume 4616(3)
_computing_cell_refinement DIF4
_computing_data_collection 'DIF4 (Stoe & Cie, 1992a)'
_computing_data_reduction 'REDU4 (Stoe & Cie, 1992b)'
_computing_molecular_graphics 'ORTEP92 (Vickovi\'c, 1994)'
_computing_publication_material 'CSU (Vickovi\'c, 1988)'
_computing_structure_refinement SHELXL93
_computing_structure_solution SHELXS86
_diffrn_ambient_temperature 293
_diffrn_measurement_device 'Philips PW1100 updated by Stoe'
_diffrn_measurement_method \w/2\q
_diffrn_radiation_monochromator graphite
_diffrn_radiation_source 'x-ray tube'
_diffrn_radiation_type 'Cu K\a'
_diffrn_radiation_wavelength 1.54178
_diffrn_reflns_av_R_equivalents 0.1019
_diffrn_reflns_av_sigmaI/netI 0.0821
_diffrn_reflns_limit_h_max 12
_diffrn_reflns_limit_h_min 0
_diffrn_reflns_limit_k_max 15
_diffrn_reflns_limit_k_min 0
_diffrn_reflns_limit_l_max 37
_diffrn_reflns_limit_l_min 0
_diffrn_reflns_number 5012
_diffrn_reflns_theta_max 63.67
_diffrn_reflns_theta_min 3.58
_diffrn_standards_decay_% 2
_diffrn_standards_interval_time 60
_diffrn_standards_number 2
_exptl_absorpt_coefficient_mu 0.66
_exptl_absorpt_correction_type none
_exptl_crystal_colour transparent
_exptl_crystal_density_diffrn 1.164
_exptl_crystal_density_meas 1.104
_exptl_crystal_density_method flotation
_exptl_crystal_description prismatic
_exptl_crystal_F_000 1776
_exptl_crystal_size_max 0.4
_exptl_crystal_size_mid 0.3
_exptl_crystal_size_min 0.2
_refine_diff_density_max 0.18
_refine_diff_density_min -0.36
_refine_ls_abs_structure_details 'Flack (1983)'
_refine_ls_abs_structure_Flack 0.4(5)
_refine_ls_extinction_method none
_refine_ls_goodness_of_fit_all 0.952
_refine_ls_goodness_of_fit_obs 1.316
_refine_ls_hydrogen_treatment 'H atoms: see text'
_refine_ls_matrix_type full
_refine_ls_number_parameters 511
_refine_ls_number_reflns 4261
_refine_ls_number_restraints 0
_refine_ls_restrained_S_all 0.952
_refine_ls_restrained_S_obs 1.316
_refine_ls_R_factor_all 0.1602
_refine_ls_R_factor_obs 0.0624
_refine_ls_shift/esd_max -0.434
_refine_ls_shift/esd_mean 0.061
_refine_ls_structure_factor_coef Fsqd
_refine_ls_weighting_details 'w = 1/[\s^2^(Fo^2^)+(0.1389P)^2^] where P=(Fo^2^+2Fc^2^)/3'
_refine_ls_weighting_scheme calc
_refine_ls_wR_factor_all 0.2176
_refine_ls_wR_factor_obs 0.1758
_reflns_number_observed 1757
_reflns_number_total 4261
_reflns_observed_criterion I>2sigma(I)
_cod_data_source_file ka1189.cif
_cod_data_source_block global
_cod_depositor_comments
;
The following automatic conversions were performed:

'_refine_ls_weighting_scheme' value 'calc w =
1/[\s^2^(Fo^2^)+(0.1389P)^2^] where P=(Fo^2^+2Fc^2^)/3' was changed
to 'calc'. New tag '_refine_ls_weighting_details' was created. The
value of the new tag was set to 'w = 1/[\s^2^(Fo^2^)+(0.1389P)^2^]
where P=(Fo^2^+2Fc^2^)/3'.

Automatic conversion script
Id: cif_fix_values 3143 2015-03-26 13:38:13Z robertas 
;
_cod_database_code 2005522

loop_
_symmetry_equiv_pos_as_xyz
x,y,z
1/2-x,-y,1/2+z
1/2+x,1/2-y,-z
-x,1/2+y,1/2-z

loop_
_atom_site_aniso_label
_atom_site_aniso_U_11
_atom_site_aniso_U_22
_atom_site_aniso_U_33
_atom_site_aniso_U_12
_atom_site_aniso_U_13
_atom_site_aniso_U_23
_atom_site_aniso_type_symbol
C1 0.097(6) 0.071(5) 0.079(6) -0.001(5) -0.018(5) 0.003(5) C
C2 0.077(5) 0.057(4) 0.105(6) -0.001(4) -0.005(5) -0.015(4) C
C3 0.059(4) 0.085(5) 0.076(4) -0.009(4) 0.001(4) -0.015(4) C
C4 0.056(4) 0.080(5) 0.076(4) 0.005(4) -0.001(4) 0.000(4) C
C5 0.064(5) 0.069(5) 0.083(5) 0.006(4) -0.010(4) -0.006(4) C
C6 0.065(4) 0.058(4) 0.086(5) 0.001(4) -0.002(4) -0.008(4) C
C7 0.057(4) 0.075(5) 0.101(5) 0.003(4) -0.005(4) 0.005(4) C
C8 0.064(5) 0.083(5) 0.107(6) 0.006(4) -0.011(4) 0.014(5) C
C9 0.079(5) 0.096(6) 0.095(6) 0.001(5) -0.022(5) 0.009(5) C
C9a1 0.084(6) 0.118(7) 0.116(7) 0.004(6) 0.015(5) -0.008(6) C
C10 0.066(5) 0.106(6) 0.098(5) -0.003(5) -0.014(5) -0.013(5) C
C11 0.069(5) 0.092(5) 0.076(5) -0.014(5) -0.002(4) -0.011(4) C
C12 0.073(5) 0.082(5) 0.086(5) -0.010(4) -0.016(5) -0.022(5) C
C13 0.068(5) 0.079(5) 0.087(5) -0.009(4) -0.003(5) -0.015(4) C
C14 0.102(7) 0.087(6) 0.108(6) 0.005(5) -0.007(6) -0.024(5) C
C15 0.156(10) 0.108(7) 0.178(10) 0.027(8) -0.016(9) -0.021(8) C
C21 0.085(6) 0.117(7) 0.199(10) 0.032(6) -0.026(7) -0.071(8) C
C41 0.088(6) 0.090(5) 0.085(5) 0.016(5) 0.020(5) 0.000(4) C
C62 0.073(5) 0.104(6) 0.112(6) 0.011(5) 0.002(5) -0.014(5) C
C81 0.093(6) 0.111(7) 0.178(9) -0.002(6) -0.055(7) 0.033(7) C
C101 0.098(6) 0.116(7) 0.142(7) 0.005(6) -0.050(6) -0.018(7) C
C111 0.144(9) 0.164(10) 0.116(8) 0.024(9) 0.017(7) -0.015(7) C
C121 0.113(8) 0.133(9) 0.171(10) -0.048(8) -0.007(8) -0.034(8) C
C122 0.110(6) 0.118(6) 0.074(5) -0.003(6) 0.024(5) -0.016(5) C
C1' 0.063(5) 0.077(5) 0.092(5) -0.003(4) -0.014(5) -0.005(4) C
C2' 0.066(5) 0.074(5) 0.093(6) -0.009(4) -0.015(5) 0.013(4) C
C3' 0.074(5) 0.077(5) 0.101(6) -0.001(5) -0.011(5) 0.009(5) C
C4' 0.098(7) 0.078(5) 0.118(7) -0.006(5) -0.011(6) -0.010(5) C
C5' 0.102(6) 0.097(6) 0.098(6) -0.008(6) -0.014(6) -0.015(5) C
C6' 0.154(9) 0.149(9) 0.126(7) -0.010(8) 0.032(8) -0.048(7) C
C7' 0.078(6) 0.143(9) 0.193(11) -0.014(6) 0.025(7) -0.003(9) C
C8' 0.122(8) 0.090(6) 0.206(11) -0.008(7) -0.004(8) 0.037(7) C
C1" 0.096(6) 0.076(5) 0.076(5) 0.014(5) -0.002(5) 0.016(4) C
C2" 0.127(7) 0.091(6) 0.087(5) 0.035(6) -0.002(6) 0.003(5) C
C3" 0.093(6) 0.091(6) 0.080(5) 0.025(5) -0.011(5) -0.006(5) C
C4" 0.110(7) 0.097(6) 0.068(5) 0.021(6) -0.007(5) 0.006(5) C
C5" 0.099(6) 0.095(6) 0.087(6) 0.014(5) 0.019(6) -0.002(5) C
C6" 0.109(7) 0.159(10) 0.094(6) 0.031(7) -0.030(6) -0.001(6) C
C7" 0.117(8) 0.149(9) 0.119(7) 0.026(7) 0.040(7) 0.016(7) C
C8" 0.124(8) 0.128(8) 0.088(6) 0.025(7) 0.006(6) -0.013(6) C
C9" 0.236(14) 0.159(10) 0.089(7) 0.032(11) -0.020(8) -0.022(7) C
N9a 0.056(4) 0.092(5) 0.106(5) 0.004(3) 0.010(4) -0.012(4) N
N3' 0.085(5) 0.077(4) 0.162(7) -0.019(4) -0.014(5) 0.009(5) N
O 0.073(3) 0.085(3) 0.071(3) -0.004(3) 0.003(3) -0.009(3) O
O31 0.072(3) 0.072(3) 0.075(3) 0.001(3) -0.003(3) 0.004(2) O
O51 0.068(3) 0.070(3) 0.095(3) -0.003(3) -0.013(3) 0.003(3) O
O11A 0.096(10) 0.116(9) 0.101(10) -0.017(9) -0.020(8) 0.007(9) O
O11B 0.079(7) 0.078(6) 0.052(6) -0.013(6) -0.002(5) 0.005(6) O
O61 0.072(3) 0.083(3) 0.094(4) -0.013(3) -0.006(3) 0.007(3) O
O111 0.089(4) 0.112(4) 0.098(4) -0.018(3) 0.024(3) -0.008(3) O
O121 0.106(5) 0.106(4) 0.128(4) -0.014(4) -0.029(4) -0.027(4) O
O2' 0.098(4) 0.108(4) 0.100(4) -0.028(4) 0.002(4) -0.002(3) O
O6' 0.079(3) 0.089(3) 0.093(3) -0.009(3) -0.006(3) -0.006(3) O
O3" 0.098(4) 0.094(3) 0.081(3) 0.009(3) -0.009(3) 0.015(3) O
O4" 0.148(5) 0.098(4) 0.081(4) 0.022(4) -0.007(4) -0.006(3) O
O6" 0.104(4) 0.087(4) 0.091(3) 0.007(3) 0.018(3) -0.005(3) O
O1W 0.35(3) 0.49(3) 0.52(3) 0.14(2) 0.16(2) 0.30(3) O

loop_
_atom_site_label
_atom_site_occupancy
_atom_site_fract_x
_atom_site_fract_y
_atom_site_fract_z
_atom_site_U_iso_or_equiv
_atom_site_thermal_displace_type
_atom_site_calc_flag
_atom_site_calc_attached_atom
_atom_site_refinement_flags
_atom_site_disorder_group
_atom_site_type_symbol
C1 1.00 0.5381(9) 0.1803(6) 0.3556(3) 0.082(2) Uani d . . . C
C2 1.00 0.6484(7) 0.2525(5) 0.3543(3) 0.080(2) Uani d . . . C
C3 1.00 0.6192(7) 0.3461(5) 0.3803(2) 0.073(2) Uani d . . . C
C4 1.00 0.5983(7) 0.4383(5) 0.3532(2) 0.071(2) Uani d . . . C
C5 1.00 0.5395(7) 0.5261(5) 0.3772(2) 0.072(2) Uani d . . . C
C6 1.00 0.3992(7) 0.5436(5) 0.3677(2) 0.070(2) Uani d . . . C
C7 1.00 0.3854(7) 0.5855(5) 0.3244(2) 0.078(2) Uani d . . . C
C8 1.00 0.2504(7) 0.6055(6) 0.3075(3) 0.085(2) Uani d . . . C
C9 1.00 0.2043(8) 0.5184(6) 0.2814(3) 0.090(2) Uani d . . . C
C9a1 1.00 0.0573(8) 0.4384(8) 0.3261(3) 0.106(3) Uani d . . . C
C10 1.00 0.1911(8) 0.3355(6) 0.2813(3) 0.090(2) Uani d . . . C
C11 1.00 0.2482(7) 0.2507(6) 0.3075(2) 0.079(2) Uani d . . . C
C12 1.00 0.3051(7) 0.1632(6) 0.2827(2) 0.080(2) Uani d . . . C
C13 1.00 0.3876(7) 0.0973(6) 0.3102(2) 0.078(2) Uani d . . . C
C14 1.00 0.4327(9) 0.0011(7) 0.2928(3) 0.099(3) Uani d . . . C
C15 1.00 0.5063(12) -0.0635(8) 0.3227(4) 0.147(4) Uani d . . . C
C21 1.00 0.7697(9) 0.1953(8) 0.3640(4) 0.134(3) Uani d . . . C
C41 1.00 0.7169(8) 0.4656(6) 0.3294(2) 0.088(2) Uani d . . . C
C62 1.00 0.3437(8) 0.6129(6) 0.3996(2) 0.096(2) Uani d . . . C
C81 1.00 0.2533(9) 0.6989(7) 0.2805(3) 0.127(3) Uani d . . . C
C101 1.00 0.0711(8) 0.3035(7) 0.2586(3) 0.119(3) Uani d . . . C
C111 1.00 0.1842(11) 0.2297(9) 0.3781(3) 0.141(4) Uani d . . . C
C121 1.00 0.1266(11) 0.0418(9) 0.2897(4) 0.139(4) Uani d . . . C
C122 1.00 0.3779(8) 0.1995(7) 0.2463(2) 0.101(2) Uani d . . . C
C1' 1.00 0.6876(7) 0.6534(6) 0.3998(2) 0.077(2) Uani d . . . C
C2' 1.00 0.7682(7) 0.7315(6) 0.3800(2) 0.078(2) Uani d . . . C
C3' 1.00 0.8537(8) 0.7800(6) 0.4109(3) 0.084(2) Uani d . . . C
C4' 1.00 0.7757(9) 0.8169(6) 0.4459(3) 0.098(3) Uani d . . . C
C5' 1.00 0.6919(9) 0.7344(7) 0.4631(3) 0.099(2) Uani d . . . C
C6' 1.00 0.6066(11) 0.7704(9) 0.4968(3) 0.143(3) Uani d . . . C
C7' 1.00 1.0543(9) 0.8203(9) 0.3760(3) 0.138(4) Uani d . . . C
C8' 1.00 0.8801(11) 0.9356(7) 0.3719(4) 0.139(4) Uani d . . . C
C1" 1.00 0.7101(8) 0.3195(6) 0.4466(2) 0.083(2) Uani d . . . C
C2" 1.00 0.8418(9) 0.3169(7) 0.4661(3) 0.102(3) Uani d . . . C
C3" 1.00 0.8808(8) 0.4157(6) 0.4867(2) 0.088(2) Uani d . . . C
C4" 1.00 0.7730(9) 0.4474(7) 0.5139(2) 0.092(3) Uani d . . . C
C5" 1.00 0.6493(8) 0.4528(7) 0.4919(3) 0.094(2) Uani d . . . C
C6" 1.00 1.0036(9) 0.3995(8) 0.5104(3) 0.121(3) Uani d . . . C
C7" 1.00 0.9903(10) 0.4880(8) 0.4286(3) 0.128(3) Uani d . . . C
C8" 1.00 0.5379(9) 0.4746(8) 0.5192(3) 0.113(3) Uani d . . . C
C9" 1.00 0.8288(15) 0.5479(9) 0.5735(3) 0.161(5) Uani d . . . C
N9a 1.00 0.1785(6) 0.4267(5) 0.3061(2) 0.085(2) Uani d . . . N
N3' 1.00 0.9415(7) 0.8572(5) 0.3961(3) 0.108(2) Uani d . . . N
O 1.00 0.4996(5) 0.1609(4) 0.3177(1) 0.076(1) Uani d . . . O
O31 1.00 0.7199(5) 0.3699(3) 0.4075(1) 0.073(1) Uani d . . . O
O51 1.00 0.6045(5) 0.6182(4) 0.3695(2) 0.078(1) Uani d . . . O
O11A 0.50 0.5239 0.1310 0.3857 0.104(4) Uani d . P 1 O
O11B 0.50 0.4690 0.1580 0.3848 0.070(3) Uani d . P 2 O
O61 1.00 0.3388(5) 0.4497(4) 0.3716(2) 0.083(1) Uani d . . . O
O111 1.00 0.1590(5) 0.2157(4) 0.3361(2) 0.100(2) Uani d . . . O
O121 1.00 0.2074(7) 0.1002(4) 0.2645(2) 0.113(2) Uani d . . . O
O2' 1.00 0.8431(5) 0.6889(5) 0.3481(2) 0.102(2) Uani d . . . O
O6' 1.00 0.6155(5) 0.6953(4) 0.4318(2) 0.087(1) Uani d . . . O
O3" 1.00 0.8918(6) 0.4958(4) 0.4574(2) 0.091(1) Uani d . . . O
O4" 1.00 0.7970(6) 0.5435(5) 0.5305(2) 0.109(2) Uani d . . . O
O6" 1.00 0.6197(6) 0.3590(4) 0.4723(2) 0.094(2) Uani d . . . O
O1W 1.00 0.318(2) 0.351(2) 0.447(1) 0.45(1) Uani d . . . O
H2 1.00 0.6557(7) 0.2754(5) 0.3259(3) 0.10 Uiso c C2 R . H
H3 1.00 0.5426(7) 0.3338(5) 0.3964(2) 0.09 Uiso c C3 R . H
H4 1.00 0.5355(7) 0.4185(5) 0.3327(2) 0.08 Uiso c C4 R . H
H5 1.00 0.5472(7) 0.5111(5) 0.4065(2) 0.09 Uiso c C5 R . H
H7A 1.00 0.4268(7) 0.5392(5) 0.3059(2) 0.09 Uiso c C7 R . H
H7B 1.00 0.4317(7) 0.6482(5) 0.3233(2) 0.09 Uiso c C7 R . H
H8 1.00 0.1920(7) 0.6162(6) 0.3303(3) 0.10 Uiso c C8 R . H
H9A 1.00 0.1278(8) 0.5383(6) 0.2673(3) 0.11 Uiso c C9 R . H
H9B 1.00 0.2675(8) 0.5031(6) 0.2609(3) 0.11 Uiso c C9 R . H
H91A 1.00 0.0570(8) 0.4996(8) 0.3416(3) 0.16 Uiso c C9a1 R . H
H91B 1.00 0.0430(8) 0.3827(8) 0.3441(3) 0.16 Uiso c C9a1 R . H
H91C 1.00 -0.0082(8) 0.4408(8) 0.3059(3) 0.16 Uiso c C9a1 R . H
H10 1.00 0.2537(8) 0.3508(6) 0.2601(3) 0.11 Uiso c C10 R . H
H11 1.00 0.3174(7) 0.2805(6) 0.3232(2) 0.10 Uiso c C11 R . H
H13 1.00 0.3439(7) 0.0846(6) 0.3361(2) 0.09 Uiso c C13 R . H
H14A 1.00 0.4859(9) 0.0154(7) 0.2693(3) 0.12 Uiso c C14 R . H
H14B 1.00 0.3605(9) -0.0368(7) 0.2831(3) 0.12 Uiso c C14 R . H
H15A 1.00 0.5324(12) -0.1242(8) 0.3094(4) 0.22 Uiso c C15 R . H
H15B 1.00 0.4538(12) -0.0796(8) 0.3457(4) 0.22 Uiso c C15 R . H
H15C 1.00 0.5793(12) -0.0274(8) 0.3320(4) 0.22 Uiso c C15 R . H
H21A 1.00 0.8399(9) 0.2407(8) 0.3633(4) 0.20 Uiso c C21 R . H
H21B 1.00 0.7819(9) 0.1432(8) 0.3441(4) 0.20 Uiso c C21 R . H
H21C 1.00 0.7635(9) 0.1660(8) 0.3908(4) 0.20 Uiso c C21 R . H
H41A 1.00 0.7007(8) 0.5234(6) 0.3127(2) 0.13 Uiso c C41 R . H
H41B 1.00 0.7409(8) 0.4103(6) 0.3123(2) 0.13 Uiso c C41 R . H
H41C 1.00 0.7840(8) 0.4802(6) 0.3482(2) 0.13 Uiso c C41 R . H
H62A 1.00 0.3543(8) 0.5838(6) 0.4263(2) 0.14 Uiso c C62 R . H
H62B 1.00 0.2555(8) 0.6223(6) 0.3942(2) 0.14 Uiso c C62 R . H
H62C 1.00 0.3860(8) 0.6765(6) 0.3986(2) 0.14 Uiso c C62 R . H
H81A 1.00 0.2821(9) 0.7552(7) 0.2962(3) 0.19 Uiso c C81 R . H
H81B 1.00 0.1700(9) 0.7123(7) 0.2703(3) 0.19 Uiso c C81 R . H
H81C 1.00 0.3095(9) 0.6879(7) 0.2579(3) 0.19 Uiso c C81 R . H
H10A 1.00 0.0397(8) 0.3589(7) 0.2428(3) 0.18 Uiso c C101 R . H
H10B 1.00 0.0084(8) 0.2830(7) 0.2781(3) 0.18 Uiso c C101 R . H
H10C 1.00 0.0901(8) 0.2484(7) 0.2406(3) 0.18 Uiso c C101 R . H
H11A 1.00 0.1161(11) 0.2026(9) 0.3939(3) 0.21 Uiso c C111 R . H
H11B 1.00 0.1924(11) 0.3001(9) 0.3837(3) 0.21 Uiso c C111 R . H
H11C 1.00 0.2612(11) 0.1961(9) 0.3851(3) 0.21 Uiso c C111 R . H
H12A 1.00 0.0684(11) 0.0053(9) 0.2728(4) 0.21 Uiso c C121 R . H
H12B 1.00 0.0806(11) 0.0852(9) 0.3078(4) 0.21 Uiso c C121 R . H
H12C 1.00 0.1759(11) -0.0045(9) 0.3054(4) 0.21 Uiso c C121 R . H
H12D 1.00 0.3245(8) 0.2406(7) 0.2295(2) 0.15 Uiso c C122 R . H
H12E 1.00 0.4069(8) 0.1430(7) 0.2307(2) 0.15 Uiso c C122 R . H
H12F 1.00 0.4491(8) 0.2382(7) 0.2553(2) 0.15 Uiso c C122 R . H
H1' 1.00 0.7399(7) 0.5983(6) 0.4101(2) 0.09 Uiso c C1' R . H
H2' 1.00 0.7134(7) 0.7832(6) 0.3682(2) 0.09 Uiso c C2' R . H
H3' 1.00 0.9063(8) 0.7260(6) 0.4220(3) 0.10 Uiso c C3' R . H
H4'A 1.00 0.7235(9) 0.8723(6) 0.4368(3) 0.12 Uiso c C4' R . H
H4'B 1.00 0.8308(9) 0.8416(6) 0.4674(3) 0.12 Uiso c C4' R . H
H5' 1.00 0.7455(9) 0.6806(7) 0.4738(3) 0.12 Uiso c C5' R . H
H6'A 1.00 0.5562(11) 0.7155(9) 0.5065(3) 0.21 Uiso c C6' R . H
H6'B 1.00 0.5526(11) 0.8224(9) 0.4866(3) 0.21 Uiso c C6' R . H
H6'C 1.00 0.6566(11) 0.7963(9) 0.5189(3) 0.21 Uiso c C6' R . H
H7'A 1.00 1.0922(9) 0.7691(9) 0.3926(3) 0.21 Uiso c C7' R . H
H7'B 1.00 1.1128(9) 0.8746(9) 0.3724(3) 0.21 Uiso c C7' R . H
H7'C 1.00 1.0324(9) 0.7930(9) 0.3498(3) 0.21 Uiso c C7' R . H
H8'A 1.00 0.8059(11) 0.9584(7) 0.3860(4) 0.21 Uiso c C8' R . H
H8'B 1.00 0.8570(11) 0.9092(7) 0.3457(4) 0.21 Uiso c C8' R . H
H8'C 1.00 0.9372(11) 0.9908(7) 0.3683(4) 0.21 Uiso c C8' R . H
H1" 1.00 0.6860(8) 0.2499(6) 0.4409(2) 0.10 Uiso c C1" R . H
H2"A 1.00 0.9032(9) 0.3006(7) 0.4452(3) 0.12 Uiso c C2" R . H
H2"B 1.00 0.8438(9) 0.2638(7) 0.4864(3) 0.12 Uiso c C2" R . H
H4" 1.00 0.7655(9) 0.3992(7) 0.5364(2) 0.11 Uiso c C4" R . H
H5" 1.00 0.6545(8) 0.5052(7) 0.4709(3) 0.11 Uiso c C5" R . H
H6"A 1.00 1.0691(9) 0.3796(8) 0.4918(3) 0.18 Uiso c C6" R . H
H6"B 1.00 0.9915(9) 0.3479(8) 0.5306(3) 0.18 Uiso c C6" R . H
H6"C 1.00 1.0274(9) 0.4608(8) 0.5238(3) 0.18 Uiso c C6" R . H
H7"A 1.00 0.9886(10) 0.5451(8) 0.4107(3) 0.19 Uiso c C7" R . H
H7"B 1.00 0.9796(10) 0.4278(8) 0.4128(3) 0.19 Uiso c C7" R . H
H7"C 1.00 1.0697(10) 0.4856(8) 0.4427(3) 0.19 Uiso c C7" R . H
H8"A 1.00 0.4625(9) 0.4770(8) 0.5029(3) 0.17 Uiso c C8" R . H
H8"B 1.00 0.5500(9) 0.5380(8) 0.5325(3) 0.17 Uiso c C8" R . H
H8"C 1.00 0.5303(9) 0.4227(8) 0.5394(3) 0.17 Uiso c C8" R . H
H9"A 1.00 0.8430(15) 0.6164(9) 0.5813(3) 0.24 Uiso c C9" R . H
H9"B 1.00 0.9038(15) 0.5094(9) 0.5784(3) 0.24 Uiso c C9" R . H
H9"C 1.00 0.7605(15) 0.5207(9) 0.5893(3) 0.24 Uiso c C9" R . H
H61 1.00 0.297(7) 0.439(3) 0.351(1) 0.12 Uiso c O61 R . H
H2'O 1.00 0.800(3) 0.650(6) 0.335(2) 0.15 Uiso c O2' R . H
H1WA 1.00 0.332 0.392 0.423 0.68 Uiso d . . . H
H1WB 1.00 0.419 0.360 0.458 0.68 Uiso d . . . H

loop_
_atom_type_symbol
_atom_type_description
_atom_type_scat_source
_atom_type_scat_dispersion_real
_atom_type_scat_dispersion_imag
H H 'International Tables Vol C Tables 4.2.6.8 and 6.1.1.4' 0.0000 0.000
C C 'International Tables Vol C Tables 4.2.6.8 and 6.1.1.4' 0.0181 0.009
N N 'International Tables Vol C Tables 4.2.6.8 and 6.1.1.4' 0.0311 0.018
O O 'International Tables Vol C Tables 4.2.6.8 and 6.1.1.4' 0.0492 0.032

loop_
_geom_angle_atom_site_label_1
_geom_angle_atom_site_label_2
_geom_angle_atom_site_label_3
_geom_angle
_geom_angle_publ_flag
C2 C1 O 109.6(7) no
C2 C1 O11A 118.1(7) no
C2 C1 O11B 129.1(8) no
O C1 O11A 128.5(8) no
O C1 O11B 119.3(7) no
O11A C1 O11B 32.7(2) no
C1 C2 C3 110.1(7) no
C1 C2 C21 109.1(7) no
C3 C2 C21 117.3(7) no
C2 C3 C4 111.1(6) no
C2 C3 O31 111.9(6) no
C4 C3 O31 106.9(5) no
C3 C4 C5 112.0(6) no
C3 C4 C41 111.6(6) no
C5 C4 C41 114.4(6) no
C4 C5 C6 113.8(6) no
C4 C5 O51 111.6(6) no
C6 C5 O51 107.5(6) no
C5 C6 C7 109.6(6) no
C5 C6 C62 109.3(6) no
C5 C6 O61 106.6(6) no
C7 C6 C62 112.2(6) no
C7 C6 O61 111.4(6) no
C62 C6 O61 107.6(6) no
C6 C7 C8 118.6(6) no
C7 C8 C9 111.3(7) no
C7 C8 C81 109.0(7) no
C9 C8 C81 107.8(7) no
C8 C9 N9a 112.4(7) no
C11 C10 C101 113.0(7) no
C11 C10 N9a 109.7(7) no
C101 C10 N9a 115.0(7) no
C10 C11 C12 114.6(6) no
C10 C11 O111 110.3(6) no
C12 C11 O111 111.1(6) no
C11 C12 C13 110.4(6) no
C11 C12 C122 112.0(6) no
C11 C12 O121 111.8(6) no
C13 C12 C122 110.9(6) no
C13 C12 O121 108.3(6) no
C122 C12 O121 103.2(6) no
C12 C13 C14 117.1(7) no
C12 C13 O 103.1(5) no
C14 C13 O 107.5(6) no
C13 C14 C15 114.2(8) no
C2' C1' O51 106.6(6) no
C2' C1' O6' 110.8(6) no
O51 C1' O6' 108.3(6) no
C1' C2' C3' 110.7(6) no
C1' C2' O2' 110.9(6) no
C3' C2' O2' 109.0(6) no
C2' C3' C4' 108.8(7) no
C2' C3' N3' 117.6(7) no
C4' C3' N3' 111.8(7) no
C3' C4' C5' 111.6(8) no
C4' C5' C6' 113.0(8) no
C4' C5' O6' 109.7(7) no
C6' C5' O6' 107.7(8) no
C2" C1" O31 108.1(6) no
C2" C1" O6" 112.9(7) no
O31 C1" O6" 114.2(6) no
C1" C2" C3" 114.1(7) no
C2" C3" C4" 107.1(7) no
C2" C3" C6" 109.3(7) no
C2" C3" O3" 111.5(7) no
C4" C3" C6" 112.7(7) no
C4" C3" O3" 104.2(6) no
C6" C3" O3" 111.9(7) no
C3" C4" C5" 113.3(7) no
C3" C4" O4" 110.1(7) no
C5" C4" O4" 107.4(7) no
C4" C5" C8" 114.3(8) no
C4" C5" O6" 111.3(7) no
C8" C5" O6" 105.0(7) no
C9 N9a C9a1 108.6(7) no
C9 N9a C10 111.3(6) no
C9a1 N9a C10 114.8(7) no
C3' N3' C7' 115.7(8) no
C3' N3' C8' 113.3(8) no
C7' N3' C8' 111.4(8) no
C1 O C13 120.8(6) no
C3 O31 C1" 113.2(5) no
C5 O51 C1' 117.7(6) no
C11 O111 C111 118.3(7) no
C12 O121 C121 120.5(7) no
C1' O6' C5' 111.9(6) no
C3" O3" C7" 116.7(7) no
C4" O4" C9" 116.8(8) no
C1" O6" C5" 116.8(6) no
C1 C2 H2 106.6(9) no
C3 C2 H2 106.6(8) no
C21 C2 H2 106.6(9) no
C2 C3 H3 109.1(7) no
C4 C3 H3 108.9(7) no
O31 C3 H3 108.9(7) no
C3 C4 H4 106.1(7) no
C5 C4 H4 106.1(7) no
C41 C4 H4 106.1(7) no
C4 C5 H5 107.9(7) no
C6 C5 H5 108.0(7) no
O51 C5 H5 107.8(7) no
C6 C7 H7A 107.5(7) no
C6 C7 H7B 107.5(7) no
C8 C7 H7A 107.7(7) no
C8 C7 H7B 107.8(7) no
H7A C7 H7B 107.2(9) no
C7 C8 H8 109.7(9) no
C9 C8 H8 109.5(9) no
C81 C8 H8 109.5(9) no
C8 C9 H9A 109.1(9) no
C8 C9 H9B 109.0(9) no
N9a C9 H9A 109.1(9) no
N9a C9 H9B 109.2(9) no
H9A C9 H9B 108.0(10) no
N9a C9a1 H91A 109.0(10) no
N9a C9a1 H91B 110.0(10) no
N9a C9a1 H91C 110.0(10) no
H91A C9a1 H91B 110.0(10) no
H91A C9a1 H91C 109.0(10) no
H91B C9a1 H91C 110.0(10) no
C11 C10 H10 106.2(9) no
C101 C10 H10 106.2(9) no
N9a C10 H10 106.2(9) no
C10 C11 H11 106.7(8) no
C12 C11 H11 106.8(8) no
O111 C11 H11 106.9(8) no
C12 C13 H13 109.6(8) no
C14 C13 H13 109.5(8) no
O C13 H13 109.6(8) no
C13 C14 H14A 109.0(10) no
C13 C14 H14B 109.0(10) no
C15 C14 H14A 109.0(10) no
C15 C14 H14B 109.0(10) no
H14A C14 H14B 108.0(10) no
C14 C15 H15A 110.0(10) no
C14 C15 H15B 109.0(10) no
C14 C15 H15C 110.0(10) no
H15A C15 H15B 110(2) no
H15A C15 H15C 110(2) no
H15B C15 H15C 109(2) no
C2 C21 H21A 110.0(10) no
C2 C21 H21B 110.0(10) no
C2 C21 H21C 110.0(10) no
H21A C21 H21B 110.0(10) no
H21A C21 H21C 109.0(10) no
H21B C21 H21C 109.0(10) no
C4 C41 H41A 109.5(8) no
C4 C41 H41B 109.4(8) no
C4 C41 H41C 109.5(8) no
H41A C41 H41B 110.0(10) no
H41A C41 H41C 110.0(10) no
H41B C41 H41C 109.0(10) no
C6 C62 H62A 109.5(8) no
C6 C62 H62B 109.4(8) no
C6 C62 H62C 109.5(8) no
H62A C62 H62B 110.0(10) no
H62A C62 H62C 109.0(10) no
H62B C62 H62C 110.0(10) no
C8 C81 H81A 110.0(10) no
C8 C81 H81B 110.0(10) no
C8 C81 H81C 109.0(10) no
H81A C81 H81B 110.0(10) no
H81A C81 H81C 110.0(10) no
H81B C81 H81C 109.0(10) no
C10 C101 H10A 110.0(10) no
C10 C101 H10B 110.0(10) no
C10 C101 H10C 110.0(10) no
H10A C101 H10B 110.0(10) no
H10A C101 H10C 109.0(10) no
H10B C101 H10C 110.0(10) no
O111 C111 H11A 109.0(10) no
O111 C111 H11B 109.0(10) no
O111 C111 H11C 109.0(10) no
H11A C111 H11B 110.0(10) no
H11A C111 H11C 110.0(10) no
H11B C111 H11C 110.0(10) no
O121 C121 H12A 109.0(10) no
O121 C121 H12B 110.0(10) no
O121 C121 H12C 110.0(10) no
H12A C121 H12B 109(2) no
H12A C121 H12C 109(2) no
H12B C121 H12C 110(2) no
C12 C122 H12D 109.5(9) no
C12 C122 H12E 109.5(9) no
C12 C122 H12F 109.6(9) no
H12D C122 H12E 110.0(10) no
H12D C122 H12F 109.0(10) no
H12E C122 H12F 109.0(10) no
C2' C1' H1' 110.3(8) no
O51 C1' H1' 110.3(8) no
O6' C1' H1' 110.4(8) no
C1' C2' H2' 108.7(8) no
C3' C2' H2' 108.6(8) no
O2' C2' H2' 108.8(8) no
C2' C3' H3' 106.0(9) no
C4' C3' H3' 105.9(9) no
N3' C3' H3' 106.0(9) no
C3' C4' H4'A 109.0(10) no
C3' C4' H4'B 109.0(10) no
C5' C4' H4'A 109.0(10) no
C5' C4' H4'B 109.0(10) no
H4'A C4' H4'B 108.0(10) no
C4' C5' H5' 109.0(10) no
C6' C5' H5' 109.0(10) no
O6' C5' H5' 109.0(10) no
C5' C6' H6'A 110.0(10) no
C5' C6' H6'B 110.0(10) no
C5' C6' H6'C 110.0(10) no
H6'A C6' H6'B 110.0(10) no
H6'A C6' H6'C 110.0(10) no
H6'B C6' H6'C 109.0(10) no
N3' C7' H7'A 109.0(10) no
N3' C7' H7'B 109.0(10) no
N3' C7' H7'C 110.0(10) no
H7'A C7' H7'B 110.0(10) no
H7'A C7' H7'C 110.0(10) no
H7'B C7' H7'C 110.0(10) no
N3' C8' H8'A 109.0(10) no
N3' C8' H8'B 110.0(10) no
N3' C8' H8'C 109.0(10) no
H8'A C8' H8'B 110(2) no
H8'A C8' H8'C 109(2) no
H8'B C8' H8'C 110(2) no
C2" C1" H1" 107.1(8) no
O31 C1" H1" 106.9(8) no
O6" C1" H1" 107.2(8) no
C1" C2" H2"A 109.0(10) no
C1" C2" H2"B 109.0(10) no
C3" C2" H2"A 109.0(10) no
C3" C2" H2"B 109.0(10) no
H2"A C2" H2"B 108.0(10) no
C3" C4" H4" 108.7(9) no
C5" C4" H4" 108.7(9) no
O4" C4" H4" 108.7(9) no
C4" C5" H5" 109.0(10) no
C8" C5" H5" 109.0(10) no
O6" C5" H5" 109.0(10) no
C3" C6" H6"A 110.0(10) no
C3" C6" H6"B 110.0(10) no
C3" C6" H6"C 110.0(10) no
H6"A C6" H6"B 110.0(10) no
H6"A C6" H6"C 110.0(10) no
H6"B C6" H6"C 109.0(10) no
O3" C7" H7"A 110.0(10) no
O3" C7" H7"B 109.0(10) no
O3" C7" H7"C 109.0(10) no
H7"A C7" H7"B 109.0(10) no
H7"A C7" H7"C 110.0(10) no
H7"B C7" H7"C 110.0(10) no
C5" C8" H8"A 109.0(10) no
C5" C8" H8"B 109.0(10) no
C5" C8" H8"C 110.0(10) no
H8"A C8" H8"B 110.0(10) no
H8"A C8" H8"C 110.0(10) no
H8"B C8" H8"C 110.0(10) no
O4" C9" H9"A 110.0(10) no
O4" C9" H9"B 110.0(10) no
O4" C9" H9"C 109.0(10) no
H9"A C9" H9"B 110(2) no
H9"A C9" H9"C 110(2) no
H9"B C9" H9"C 110(2) no
C6 O61 H61 109(4) no
C2' O2' H2'O 109(4) no
H1WA O1W H1WB 93(2) no

loop_
_geom_bond_atom_site_label_1
_geom_bond_atom_site_label_2
_geom_bond_distance
_geom_bond_publ_flag
C1 C2 1.510(10) no
C1 O 1.330(10) no
C1 O11A 1.192(9) no
C1 O11B 1.240(10) no
C2 C3 1.540(10) no
C2 C21 1.530(10) no
C3 C4 1.531(9) no
C3 O31 1.425(8) no
C4 C5 1.540(10) no
C4 C41 1.520(10) no
C5 C6 1.540(10) no
C5 O51 1.430(9) no
C6 C7 1.528(9) no
C6 C62 1.510(10) no
C6 O61 1.412(9) no
C7 C8 1.560(10) no
C8 C9 1.520(10) no
C8 C81 1.530(10) no
C9 N9a 1.490(10) no
C9a1 N9a 1.450(10) no
C10 C11 1.540(10) no
C10 C101 1.530(10) no
C10 N9a 1.470(10) no
C11 C12 1.540(10) no
C11 O111 1.409(9) no
C12 C13 1.530(10) no
C12 C122 1.500(10) no
C12 O121 1.460(10) no
C13 C14 1.480(10) no
C13 O 1.480(9) no
C14 C15 1.52(2) no
C111 O111 1.410(10) no
C121 O121 1.420(10) no
C1' C2' 1.490(10) no
C1' O51 1.406(9) no
C1' O6' 1.410(9) no
C2' C3' 1.500(10) no
C2' O2' 1.428(9) no
C3' C4' 1.490(10) no
C3' N3' 1.470(10) no
C4' C5' 1.520(10) no
C5' C6' 1.500(10) no
C5' O6' 1.400(10) no
C7' N3' 1.450(10) no
C8' N3' 1.460(10) no
C1" C2" 1.530(10) no
C1" O31 1.447(8) no
C1" O6" 1.380(10) no
C2" C3" 1.530(10) no
C3" C4" 1.510(10) no
C3" C6" 1.530(10) no
C3" O3" 1.438(9) no
C4" C5" 1.500(10) no
C4" O4" 1.410(10) no
C5" C8" 1.510(10) no
C5" O6" 1.440(10) no
C7" O3" 1.410(10) no
C9" O4" 1.450(10) no
C2 H2 0.980(10) no
C3 H3 0.980(10) no
C4 H4 0.980(10) no
C5 H5 0.981(9) no
C7 H7A 0.970(10) no
C7 H7B 0.970(10) no
C8 H8 0.980(10) no
C9 H9A 0.970(10) no
C9 H9B 0.970(10) no
C9a1 H91A 0.96(2) no
C9a1 H91B 0.96(2) no
C9a1 H91C 0.960(10) no
C10 H10 0.980(10) no
C11 H11 0.980(10) no
C13 H13 0.980(10) no
C14 H14A 0.970(10) no
C14 H14B 0.970(10) no
C15 H15A 0.96(2) no
C15 H15B 0.96(2) no
C15 H15C 0.96(2) no
C21 H21A 0.960(10) no
C21 H21B 0.96(2) no
C21 H21C 0.96(2) no
C41 H41A 0.960(10) no
C41 H41B 0.960(10) no
C41 H41C 0.960(10) no
C62 H62A 0.960(10) no
C62 H62B 0.960(10) no
C62 H62C 0.960(10) no
C81 H81A 0.960(10) no
C81 H81B 0.960(10) no
C81 H81C 0.960(10) no
C101 H10A 0.960(10) no
C101 H10B 0.960(10) no
C101 H10C 0.960(10) no
C111 H11A 0.96(2) no
C111 H11B 0.96(2) no
C111 H11C 0.96(2) no
C121 H12A 0.96(2) no
C121 H12B 0.96(2) no
C121 H12C 0.96(2) no
C122 H12D 0.960(10) no
C122 H12E 0.960(10) no
C122 H12F 0.960(10) no
C1' H1' 0.980(10) no
C2' H2' 0.980(10) no
C3' H3' 0.980(10) no
C4' H4'A 0.970(10) no
C4' H4'B 0.970(10) no
C5' H5' 0.980(10) no
C6' H6'A 0.96(2) no
C6' H6'B 0.96(2) no
C6' H6'C 0.96(2) no
C7' H7'A 0.96(2) no
C7' H7'B 0.96(2) no
C7' H7'C 0.960(10) no
C8' H8'A 0.96(2) no
C8' H8'B 0.96(2) no
C8' H8'C 0.96(2) no
C1" H1" 0.980(10) no
C2" H2"A 0.970(10) no
C2" H2"B 0.970(10) no
C4" H4" 0.980(10) no
C5" H5" 0.980(10) no
C6" H6"A 0.960(10) no
C6" H6"B 0.96(2) no
C6" H6"C 0.96(2) no
C7" H7"A 0.96(2) no
C7" H7"B 0.96(2) no
C7" H7"C 0.96(2) no
C8" H8"A 0.960(10) no
C8" H8"B 0.96(2) no
C8" H8"C 0.96(2) no
C9" H9"A 0.96(2) no
C9" H9"B 0.96(2) no
C9" H9"C 0.96(2) no
O61 H61 0.82(5) no
O2' H2'O 0.81(6) no
O1W H1WA 0.97(3) no
O1W H1WB 1.14(2) no

loop_
_geom_torsion_atom_site_label_1
_geom_torsion_atom_site_label_2
_geom_torsion_atom_site_label_3
_geom_torsion_atom_site_label_4
_geom_torsion
_geom_torsion_publ_flag
C1 C2 C3 C4 -109.4(7) no
C1 C2 C3 O31 131.2(7) no
C1 O C13 C12 126.2(7) no
C1 O C13 C14 -109.5(8) no
C2 C1 O C13 -176.1(6) no
C2 C3 C4 C5 166.8(6) no
C2 C3 C4 C41 -63.6(8) no
C2 C3 O31 C1" -88.5(7) no
C3 C2 C1 O 124.0(7) no
C3 C2 C1 O11A -76.4(9) no
C3 C2 C1 O11B -39.0(10) no
C3 C4 C5 C6 -105.6(7) no
C3 C4 C5 O51 132.6(6) no
C3 O31 C1" C2" 158.5(6) no
C3 O31 C1" O6" -75.0(7) no
C4 C3 C2 C21 125.1(8) no
C4 C3 O31 C1" 149.6(5) no
C4 C5 C6 C7 -70.3(7) no
C4 C5 C6 C62 166.4(6) no
C4 C5 C6 O61 50.3(7) no
C4 C5 O51 C1' -103.2(7) no
C5 C4 C3 O31 -70.8(7) no
C5 C6 C7 C8 177.8(6) no
C5 O51 C1' C2' 164.3(6) no
C5 O51 C1' O6' -76.4(7) no
C6 C5 C4 C41 126.3(6) no
C6 C5 O51 C1' 131.4(6) no
C6 C7 C8 C9 -96.8(8) no
C6 C7 C8 C81 144.5(7) no
C7 C6 C5 O51 53.8(7) no
C7 C8 C9 N9a 69.5(9) no
C8 C7 C6 C62 -60.6(8) no
C8 C7 C6 O61 60.1(8) no
C8 C9 N9a C9a1 78.7(8) no
C8 C9 N9a C10 -154.0(7) no
C9 N9a C10 C11 143.8(7) no
C9 N9a C10 C101 -87.6(9) no
C9a1 N9a C10 C11 -92.4(8) no
C9a1 N9a C10 C101 36.0(10) no
C10 C11 C12 C13 165.7(6) no
C10 C11 C12 C122 41.6(9) no
C10 C11 C12 O121 -73.7(8) no
C10 C11 O111 C111 -115.3(8) no
C11 C12 C13 C14 170.5(7) no
C11 C12 C13 O -71.8(7) no
C11 C12 O121 C121 -67.0(10) no
C12 C11 C10 C101 68.8(9) no
C12 C11 C10 N9a -161.5(6) no
C12 C11 O111 C111 116.5(8) no
C12 C13 C14 C15 -176.0(8) no
C13 C12 C11 O111 -68.4(8) no
C13 C12 O121 C121 55.0(10) no
C13 O C1 O11A 27.0(10) no
C13 O C1 O11B -11.0(10) no
C14 C13 C12 C122 -64.8(9) no
C14 C13 C12 O121 47.8(9) no
C15 C14 C13 O 68.6(9) no
C21 C2 C1 O -106.0(8) no
C21 C2 C1 O11A 54.0(10) no
C21 C2 C1 O11B 91.0(10) no
C21 C2 C3 O31 6.0(10) no
C41 C4 C3 O31 58.8(7) no
C41 C4 C5 O51 4.4(8) no
C62 C6 C5 O51 -69.5(7) no
C81 C8 C9 N9a -171.1(7) no
C101 C10 C11 O111 -57.5(9) no
C121 O121 C12 C122 172.6(8) no
C122 C12 C11 O111 167.5(6) no
C122 C12 C13 O 52.9(7) no
C1' C2' C3' C4' -53.1(9) no
C1' C2' C3' N3' 178.6(7) no
C1' O6' C5' C4' 60.5(9) no
C1' O6' C5' C6' -176.1(7) no
C2' C1' O6' C5' -62.1(8) no
C2' C3' C4' C5' 52.7(9) no
C2' C3' N3' C7' -79.0(10) no
C2' C3' N3' C8' 52.0(10) no
C3' C2' C1' O51 175.4(6) no
C3' C2' C1' O6' 57.7(8) no
C3' C4' C5' C6' -176.7(8) no
C3' C4' C5' O6' -57.0(10) no
C4' C3' C2' O2' -175.3(7) no
C4' C3' N3' C7' 154.2(8) no
C4' C3' N3' C8' -75.0(10) no
C5' C4' C3' N3' -175.8(7) no
C5' O6' C1' O51 -178.7(6) no
C1" C2" C3" C4" 49.1(9) no
C1" C2" C3" C6" 171.5(7) no
C1" C2" C3" O3" -64.3(9) no
C1" O6" C5" C4" -53.2(9) no
C1" O6" C5" C8" -177.4(7) no
C2" C1" O6" C5" 49.1(9) no
C2" C3" C4" C5" -53.6(9) no
C2" C3" C4" O4" -173.8(7) no
C2" C3" O3" C7" -67.3(9) no
C3" C2" C1" O31 79.5(8) no
C3" C2" C1" O6" -48.0(10) no
C3" C4" C5" C8" 174.4(7) no
C3" C4" C5" O6" 55.6(9) no
C3" C4" O4" C9" -107.5(9) no
C4" C3" O3" C7" 177.5(7) no
C5" C4" C3" C6" -173.8(7) no
C5" C4" C3" O3" 64.7(8) no
C5" C4" O4" C9" 128.8(9) no
C5" O6" C1" O31 -75.0(8) no
C6" C3" C4" O4" 66.0(9) no
C6" C3" O3" C7" 55.4(9) no
C8" C5" C4" O4" -64.0(10) no
N9a C10 C11 O111 72.2(8) no
N3' C3' C2' O2' 56.3(9) no
O C13 C12 O121 165.5(5) no
O51 C5 C6 O61 174.4(5) no
O51 C1' C2' O2' -63.5(7) no
O111 C11 C12 O121 52.2(8) no
O2' C2' C1' O6' 178.9(6) no
O3" C3" C4" O4" -55.5(8) no
O4" C4" C5" O6" 177.3(7) no
